data_4336873
loop_
_publ_author_name
'Chun-Yi Lin'
'Jing-Dong Guo'
'James C. Fettinger'
'Shigeru Nagase'
'Fernande Grandjean'
'Gary J. Long'
'Nicholas F. Chilton'
'Philip P. Power'

_publ_section_title
;
 Dispersion Force Stabilized Two-Coordinate Transition Metal-Amido
 Complexes of the -N(SiMe3)Dipp (Dipp = C6H3-2,6-Pri2) Ligand: Structural,
 Spectroscopic, Magnetic, and Computational Studies
;
_journal_name_full 'Inorganic Chemistry'
_journal_page_first 13584
_journal_page_last 13593
_journal_paper_doi 10.1021/ic402105m
_journal_volume 52
_journal_year 2013
_chemical_formula_moiety 'C30 H52 Fe N2 Si2'
_chemical_formula_sum 'C30 H52 Fe N2 Si2'
_chemical_formula_weight 552.76
_chemical_name_systematic
; 
 ? 
;
_space_group_crystal_system triclinic
_space_group_IT_number 2
_space_group_name_Hall '-P 1'
_space_group_name_H-M_alt 'P -1'
_symmetry_space_group_name_Hall '-P 1'
_symmetry_space_group_name_H-M 'P -1'
_atom_sites_solution_hydrogens geom
_audit_creation_method SHELXL-2013
_cell_angle_alpha 102.4670(10)
_cell_angle_beta 92.5030(10)
_cell_angle_gamma 113.9320(10)
_cell_formula_units_Z 1
_cell_length_a 8.8101(5)
_cell_length_b 9.1759(5)
_cell_length_c 11.1624(6)
_cell_measurement_reflns_used 6102
_cell_measurement_temperature 90(2)
_cell_measurement_theta_max 27.51
_cell_measurement_theta_min 2.51
_cell_volume 796.59(8)
_computing_cell_refinement 'SAINT (7.68A) (Bruker, 2009)'
_computing_data_collection 'SMART (Version 5.054) (Bruker, 2002)'
_computing_data_reduction 'SAINT (7.68A) (Bruker, 2009)'
_computing_molecular_graphics 'Bruker SHELXTL'
_computing_publication_material 'Bruker SHELXTL'
_computing_structure_refinement 'SHELXL-2013 (Sheldrick, 2013)'
_computing_structure_solution 'SHELXS-97 (Sheldrick, 2008)'
_diffrn_ambient_temperature 90(2)
_diffrn_measured_fraction_theta_full 0.999
_diffrn_measured_fraction_theta_max 0.996
_diffrn_measurement_device_type 'Bruker SMART1000 CCD'
_diffrn_measurement_method '\f and \w scans'
_diffrn_radiation_type MoK\a
_diffrn_radiation_wavelength 0.71073
_diffrn_reflns_av_R_equivalents 0.0140
_diffrn_reflns_av_unetI/netI 0.0167
_diffrn_reflns_Laue_measured_fraction_full 0.999
_diffrn_reflns_Laue_measured_fraction_max 0.996
_diffrn_reflns_limit_h_max 11
_diffrn_reflns_limit_h_min -10
_diffrn_reflns_limit_k_max 11
_diffrn_reflns_limit_k_min -11
_diffrn_reflns_limit_l_max 14
_diffrn_reflns_limit_l_min -14
_diffrn_reflns_number 8827
_diffrn_reflns_point_group_measured_fraction_full 0.999
_diffrn_reflns_point_group_measured_fraction_max 0.996
_diffrn_reflns_theta_full 25.242
_diffrn_reflns_theta_max 27.506
_diffrn_reflns_theta_min 1.889
_exptl_absorpt_coefficient_mu 0.568
_exptl_absorpt_correction_T_max 0.7041
_exptl_absorpt_correction_T_min 0.6368
_exptl_absorpt_correction_type multi-scan
_exptl_absorpt_process_details 'SADABS 2008/1 (Sheldrick, 2008)'
_exptl_crystal_colour Yellow
_exptl_crystal_density_diffrn 1.152
_exptl_crystal_description Block
_exptl_crystal_F_000 300
_exptl_crystal_size_max 0.368
_exptl_crystal_size_mid 0.367
_exptl_crystal_size_min 0.358
_refine_diff_density_max 0.484
_refine_diff_density_min -0.547
_refine_diff_density_rms 0.065
_refine_ls_extinction_method none
_refine_ls_goodness_of_fit_ref 1.009
_refine_ls_hydrogen_treatment constr
_refine_ls_matrix_type full
_refine_ls_number_parameters 167
_refine_ls_number_reflns 3654
_refine_ls_number_restraints 0
_refine_ls_restrained_S_all 1.009
_refine_ls_R_factor_all 0.0378
_refine_ls_R_factor_gt 0.0347
_refine_ls_shift/su_max 0.000
_refine_ls_shift/su_mean 0.000
_refine_ls_structure_factor_coef Fsqd
_refine_ls_weighting_details 'w=1/[\s^2^(Fo^2^)+(0.0600P)^2^+0.6828P] where P=(Fo^2^+2Fc^2^)/3'
_refine_ls_weighting_scheme calc
_refine_ls_wR_factor_gt 0.1043
_refine_ls_wR_factor_ref 0.1073
_reflns_Friedel_coverage 0.000
_reflns_number_gt 3336
_reflns_number_total 3654
_reflns_threshold_expression 'I > 2\s(I)'
_cod_data_source_file ic402105m_si_002_1.cif
_cod_data_source_block cyl2
_cod_database_code 4336873
_shelx_space_group_comment
; 
The symmetry employed for this shelxl refinement is uniquely defined 
by the following loop, which should always be used as a source of 
symmetry information in preference to the above space-group names. 
They are only intended as comments. 
;
_shelxl_version_number 2013-4

loop_
_space_group_symop_operation_xyz
'x, y, z'
'-x, -y, -z'

loop_
_atom_site_label
_atom_site_type_symbol
_atom_site_fract_x
_atom_site_fract_y
_atom_site_fract_z
_atom_site_U_iso_or_equiv
_atom_site_adp_type
_atom_site_occupancy
_atom_site_site_symmetry_order
_atom_site_calc_flag
_atom_site_refinement_flags_posn
_atom_site_refinement_flags_adp
_atom_site_refinement_flags_occupancy
Fe1 Fe 0.5000 0.0000 0.0000 0.02281(12) Uani 1 2 d S . P
Si1 Si 0.28282(5) 0.09599(5) 0.19526(4) 0.01760(12) Uani 1 1 d . . .
N1 N 0.45463(16) 0.05901(16) 0.15924(12) 0.0177(3) Uani 1 1 d . . .
C1 C 0.58837(19) 0.07694(19) 0.24672(14) 0.0167(3) Uani 1 1 d . . .
C2 C 0.5796(2) -0.05761(19) 0.29365(15) 0.0189(3) Uani 1 1 d . . .
C3 C 0.7165(2) -0.0394(2) 0.37268(16) 0.0231(3) Uani 1 1 d . . .
H3 H 0.7113 -0.1298 0.4035 0.028 Uiso 1 1 calc R U .
C4 C 0.8602(2) 0.1080(2) 0.40722(16) 0.0236(3) Uani 1 1 d . . .
H4 H 0.9521 0.1186 0.4617 0.028 Uiso 1 1 calc R U .
C5 C 0.8687(2) 0.2400(2) 0.36163(16) 0.0213(3) Uani 1 1 d . . .
H5 H 0.9676 0.3405 0.3848 0.026 Uiso 1 1 calc R U .
C6 C 0.73482(19) 0.22788(19) 0.28241(14) 0.0174(3) Uani 1 1 d . . .
C7 C 0.7512(2) 0.37441(19) 0.23205(15) 0.0195(3) Uani 1 1 d . . .
H7 H 0.6363 0.3538 0.1958 0.023 Uiso 1 1 calc R U .
C8 C 0.8209(2) 0.5370(2) 0.33336(17) 0.0259(4) Uani 1 1 d . . .
H8A H 0.7519 0.5252 0.4002 0.039 Uiso 1 1 calc R U .
H8B H 0.8187 0.6252 0.2981 0.039 Uiso 1 1 calc R U .
H8C H 0.9368 0.5645 0.3666 0.039 Uiso 1 1 calc R U .
C9 C 0.8597(2) 0.3885(2) 0.12757(17) 0.0298(4) Uani 1 1 d . . .
H9A H 0.9731 0.4077 0.1603 0.045 Uiso 1 1 calc R U .
H9B H 0.8654 0.4808 0.0943 0.045 Uiso 1 1 calc R U .
H9C H 0.8098 0.2860 0.0613 0.045 Uiso 1 1 calc R U .
C10 C 0.4258(2) -0.22262(19) 0.25441(17) 0.0222(3) Uani 1 1 d . . .
H10 H 0.3326 -0.2027 0.2177 0.027 Uiso 1 1 calc R U .
C11 C 0.4562(3) -0.3459(2) 0.15409(19) 0.0356(4) Uani 1 1 d . . .
H11A H 0.4827 -0.3019 0.0813 0.053 Uiso 1 1 calc R U .
H11B H 0.3551 -0.4505 0.1306 0.053 Uiso 1 1 calc R U .
H11C H 0.5504 -0.3645 0.1860 0.053 Uiso 1 1 calc R U .
C12 C 0.3671(3) -0.2957(2) 0.36406(19) 0.0330(4) Uani 1 1 d . . .
H12A H 0.4507 -0.3277 0.3967 0.050 Uiso 1 1 calc R U .
H12B H 0.2594 -0.3929 0.3364 0.050 Uiso 1 1 calc R U .
H12C H 0.3535 -0.2132 0.4293 0.050 Uiso 1 1 calc R U .
C13 C 0.1017(2) -0.0871(2) 0.21964(18) 0.0253(3) Uani 1 1 d . . .
H13A H 0.0742 -0.1817 0.1483 0.038 Uiso 1 1 calc R U .
H13B H 0.0042 -0.0619 0.2283 0.038 Uiso 1 1 calc R U .
H13C H 0.1320 -0.1136 0.2951 0.038 Uiso 1 1 calc R U .
C14 C 0.3408(2) 0.2668(2) 0.33863(18) 0.0290(4) Uani 1 1 d . . .
H14A H 0.3892 0.2398 0.4068 0.044 Uiso 1 1 calc R U .
H14B H 0.2403 0.2812 0.3605 0.044 Uiso 1 1 calc R U .
H14C H 0.4234 0.3692 0.3240 0.044 Uiso 1 1 calc R U .
C15 C 0.2137(2) 0.1546(2) 0.05924(19) 0.0294(4) Uani 1 1 d . . .
H15A H 0.3029 0.2571 0.0502 0.044 Uiso 1 1 calc R U .
H15B H 0.1118 0.1708 0.0724 0.044 Uiso 1 1 calc R U .
H15C H 0.1904 0.0665 -0.0162 0.044 Uiso 1 1 calc R U .

loop_
_atom_site_aniso_label
_atom_site_aniso_U_11
_atom_site_aniso_U_22
_atom_site_aniso_U_33
_atom_site_aniso_U_23
_atom_site_aniso_U_13
_atom_site_aniso_U_12
Fe1 0.02590(19) 0.02257(19) 0.01775(18) 0.00259(13) 0.00158(13) 0.00959(14)
Si1 0.0149(2) 0.0143(2) 0.0212(2) 0.00448(16) -0.00125(16) 0.00427(16)
N1 0.0163(6) 0.0145(6) 0.0192(6) 0.0028(5) -0.0010(5) 0.0046(5)
C1 0.0156(7) 0.0160(7) 0.0177(7) 0.0025(5) 0.0025(5) 0.0068(6)
C2 0.0171(7) 0.0162(7) 0.0232(8) 0.0047(6) 0.0039(6) 0.0071(6)
C3 0.0219(8) 0.0233(8) 0.0289(9) 0.0108(7) 0.0047(7) 0.0123(7)
C4 0.0175(7) 0.0285(9) 0.0265(8) 0.0081(7) 0.0005(6) 0.0112(7)
C5 0.0152(7) 0.0213(8) 0.0239(8) 0.0045(6) 0.0014(6) 0.0051(6)
C6 0.0169(7) 0.0163(7) 0.0179(7) 0.0035(6) 0.0031(6) 0.0064(6)
C7 0.0177(7) 0.0145(7) 0.0219(8) 0.0040(6) 0.0002(6) 0.0032(6)
C8 0.0255(8) 0.0162(8) 0.0290(9) 0.0015(6) -0.0005(7) 0.0046(6)
C9 0.0340(10) 0.0249(9) 0.0257(9) 0.0086(7) 0.0076(7) 0.0064(7)
C10 0.0204(8) 0.0148(7) 0.0305(9) 0.0075(6) 0.0014(6) 0.0060(6)
C11 0.0395(11) 0.0258(9) 0.0318(10) -0.0011(8) 0.0036(8) 0.0089(8)
C12 0.0328(10) 0.0240(9) 0.0354(10) 0.0107(8) 0.0088(8) 0.0033(7)
C13 0.0211(8) 0.0222(8) 0.0326(9) 0.0101(7) 0.0064(7) 0.0074(6)
C14 0.0233(8) 0.0259(9) 0.0330(9) -0.0018(7) 0.0024(7) 0.0104(7)
C15 0.0218(8) 0.0293(9) 0.0367(10) 0.0154(8) -0.0028(7) 0.0076(7)

loop_
_atom_type_symbol
_atom_type_description
_atom_type_scat_dispersion_real
_atom_type_scat_dispersion_imag
_atom_type_scat_source
C C 0.0033 0.0016 'International Tables Vol C Tables 4.2.6.8 and 6.1.1.4'
H H 0.0000 0.0000 'International Tables Vol C Tables 4.2.6.8 and 6.1.1.4'
N N 0.0061 0.0033 'International Tables Vol C Tables 4.2.6.8 and 6.1.1.4'
Si Si 0.0817 0.0704 'International Tables Vol C Tables 4.2.6.8 and 6.1.1.4'
Fe Fe 0.3463 0.8444 'International Tables Vol C Tables 4.2.6.8 and 6.1.1.4'

loop_
_geom_angle_atom_site_label_1
_geom_angle_atom_site_label_2
_geom_angle_atom_site_label_3
_geom_angle
_geom_angle_site_symmetry_3
N1 Fe1 N1 180.0 2_655
N1 Si1 C14 110.70(7) .
N1 Si1 C15 105.84(8) .
C14 Si1 C15 110.45(9) .
N1 Si1 C13 114.00(7) .
C14 Si1 C13 107.62(9) .
C15 Si1 C13 108.19(8) .
C1 N1 Si1 125.67(11) .
C1 N1 Fe1 109.18(10) .
Si1 N1 Fe1 125.08(8) .
C6 C1 C2 119.52(14) .
C6 C1 N1 119.83(14) .
C2 C1 N1 120.58(13) .
C3 C2 C1 119.20(14) .
C3 C2 C10 120.04(14) .
C1 C2 C10 120.72(14) .
C4 C3 C2 121.33(15) .
C4 C3 H3 119.3 .
C2 C3 H3 119.3 .
C3 C4 C5 119.52(15) .
C3 C4 H4 120.2 .
C5 C4 H4 120.2 .
C4 C5 C6 121.27(15) .
C4 C5 H5 119.4 .
C6 C5 H5 119.4 .
C5 C6 C1 119.15(14) .
C5 C6 C7 119.52(14) .
C1 C6 C7 121.28(14) .
C6 C7 C8 112.59(14) .
C6 C7 C9 110.63(14) .
C8 C7 C9 110.45(14) .
C6 C7 H7 107.7 .
C8 C7 H7 107.7 .
C9 C7 H7 107.7 .
C7 C8 H8A 109.5 .
C7 C8 H8B 109.5 .
H8A C8 H8B 109.5 .
C7 C8 H8C 109.5 .
H8A C8 H8C 109.5 .
H8B C8 H8C 109.5 .
C7 C9 H9A 109.5 .
C7 C9 H9B 109.5 .
H9A C9 H9B 109.5 .
C7 C9 H9C 109.5 .
H9A C9 H9C 109.5 .
H9B C9 H9C 109.5 .
C2 C10 C11 111.42(14) .
C2 C10 C12 112.53(15) .
C11 C10 C12 110.48(15) .
C2 C10 H10 107.4 .
C11 C10 H10 107.4 .
C12 C10 H10 107.4 .
C10 C11 H11A 109.5 .
C10 C11 H11B 109.5 .
H11A C11 H11B 109.5 .
C10 C11 H11C 109.5 .
H11A C11 H11C 109.5 .
H11B C11 H11C 109.5 .
C10 C12 H12A 109.5 .
C10 C12 H12B 109.5 .
H12A C12 H12B 109.5 .
C10 C12 H12C 109.5 .
H12A C12 H12C 109.5 .
H12B C12 H12C 109.5 .
Si1 C13 H13A 109.5 .
Si1 C13 H13B 109.5 .
H13A C13 H13B 109.5 .
Si1 C13 H13C 109.5 .
H13A C13 H13C 109.5 .
H13B C13 H13C 109.5 .
Si1 C14 H14A 109.5 .
Si1 C14 H14B 109.5 .
H14A C14 H14B 109.5 .
Si1 C14 H14C 109.5 .
H14A C14 H14C 109.5 .
H14B C14 H14C 109.5 .
Si1 C15 H15A 109.5 .
Si1 C15 H15B 109.5 .
H15A C15 H15B 109.5 .
Si1 C15 H15C 109.5 .
H15A C15 H15C 109.5 .
H15B C15 H15C 109.5 .

loop_
_geom_bond_atom_site_label_1
_geom_bond_atom_site_label_2
_geom_bond_distance
_geom_bond_site_symmetry_2
Fe1 N1 1.8533(14) .
Fe1 N1 1.8533(14) 2_655
Si1 N1 1.7260(14) .
Si1 C14 1.8639(18) .
Si1 C15 1.8713(18) .
Si1 C13 1.8716(17) .
N1 C1 1.429(2) .
C1 C6 1.417(2) .
C1 C2 1.418(2) .
C2 C3 1.393(2) .
C2 C10 1.523(2) .
C3 C4 1.387(2) .
C3 H3 0.9500 .
C4 C5 1.388(2) .
C4 H4 0.9500 .
C5 C6 1.395(2) .
C5 H5 0.9500 .
C6 C7 1.523(2) .
C7 C8 1.533(2) .
C7 C9 1.534(2) .
C7 H7 1.0000 .
C8 H8A 0.9800 .
C8 H8B 0.9800 .
C8 H8C 0.9800 .
C9 H9A 0.9800 .
C9 H9B 0.9800 .
C9 H9C 0.9800 .
C10 C11 1.527(3) .
C10 C12 1.531(2) .
C10 H10 1.0000 .
C11 H11A 0.9800 .
C11 H11B 0.9800 .
C11 H11C 0.9800 .
C12 H12A 0.9800 .
C12 H12B 0.9800 .
C12 H12C 0.9800 .
C13 H13A 0.9800 .
C13 H13B 0.9800 .
C13 H13C 0.9800 .
C14 H14A 0.9800 .
C14 H14B 0.9800 .
C14 H14C 0.9800 .
C15 H15A 0.9800 .
C15 H15B 0.9800 .
C15 H15C 0.9800 .

loop_
_geom_torsion_atom_site_label_1
_geom_torsion_atom_site_label_2
_geom_torsion_atom_site_label_3
_geom_torsion_atom_site_label_4
_geom_torsion
C14 Si1 N1 C1 33.01(15)
C15 Si1 N1 C1 152.72(13)
C13 Si1 N1 C1 -88.49(14)
C14 Si1 N1 Fe1 -143.62(10)
C15 Si1 N1 Fe1 -23.92(11)
C13 Si1 N1 Fe1 94.87(10)
Si1 N1 C1 C6 -92.87(16)
Fe1 N1 C1 C6 84.21(15)
Si1 N1 C1 C2 90.26(17)
Fe1 N1 C1 C2 -92.66(15)
C6 C1 C2 C3 -0.9(2)
N1 C1 C2 C3 175.94(14)
C6 C1 C2 C10 -178.43(14)
N1 C1 C2 C10 -1.5(2)
C1 C2 C3 C4 0.7(3)
C10 C2 C3 C4 178.16(16)
C2 C3 C4 C5 -0.5(3)
C3 C4 C5 C6 0.6(3)
C4 C5 C6 C1 -0.9(2)
C4 C5 C6 C7 -178.52(15)
C2 C1 C6 C5 1.0(2)
N1 C1 C6 C5 -175.87(14)
C2 C1 C6 C7 178.66(14)
N1 C1 C6 C7 1.8(2)
C5 C6 C7 C8 -47.5(2)
C1 C6 C7 C8 134.87(16)
C5 C6 C7 C9 76.61(19)
C1 C6 C7 C9 -101.01(17)
C3 C2 C10 C11 -77.4(2)
C1 C2 C10 C11 100.11(18)
C3 C2 C10 C12 47.4(2)
C1 C2 C10 C12 -135.17(17)
